data_4026052
loop_
_publ_author_name
'Takenori Mitamura'
'Akiya Ogawa'

_publ_section_title
;
 Synthesis of 2,4-Diiodoquinolines via the Photochemical Cyclization of
 o-Alkynylaryl Isocyanides with Iodine
;
_journal_name_full 'Journal of Organic Chemistry'
_journal_page_first 1163
_journal_page_last 1166
_journal_paper_doi 10.1021/jo1021772
_journal_volume 76
_journal_year 2011
_chemical_formula_moiety 'C15 H9 I2 N '
_chemical_formula_sum 'C15 H9 I2 N'
_chemical_formula_weight 457.05
_space_group_IT_number 2
_symmetry_cell_setting triclinic
_symmetry_Int_Tables_number 2
_symmetry_space_group_name_Hall '-P 1'
_symmetry_space_group_name_H-M 'P -1'
_cell_angle_alpha 106.7631(9)
_cell_angle_beta 96.6662(10)
_cell_angle_gamma 111.5093(10)
_cell_formula_units_Z 2
_cell_length_a 8.0176(3)
_cell_length_b 9.6736(4)
_cell_length_c 10.1393(4)
_cell_measurement_reflns_used 6514
_cell_measurement_temperature 103.1
_cell_measurement_theta_max 27.5
_cell_measurement_theta_min 3.1
_cell_volume 678.47(5)
_computing_cell_refinement PROCESS-AUTO
_computing_data_collection PROCESS-AUTO
_computing_data_reduction CrystalStructure
_computing_publication_material 'CrystalStructure 3.8'
_computing_structure_refinement SHELXL
_computing_structure_solution 'DIRDIF99 (PATTY)'
_diffrn_ambient_temperature 103.1
_diffrn_detector_area_resol_mean 10.00
_diffrn_measured_fraction_theta_full 0.991
_diffrn_measured_fraction_theta_max 0.991
_diffrn_measurement_device_type 'Rigaku RAXIS-RAPID'
_diffrn_measurement_method \w
_diffrn_radiation_type 'Mo K\a'
_diffrn_radiation_wavelength 0.71075
_diffrn_reflns_av_R_equivalents 0.023
_diffrn_reflns_limit_h_max 10
_diffrn_reflns_limit_h_min -10
_diffrn_reflns_limit_k_max 12
_diffrn_reflns_limit_k_min -12
_diffrn_reflns_limit_l_max 13
_diffrn_reflns_limit_l_min -11
_diffrn_reflns_number 6833
_diffrn_reflns_theta_full 27.47
_diffrn_reflns_theta_max 27.47
_exptl_absorpt_coefficient_mu 4.617
_exptl_absorpt_correction_T_max 0.524
_exptl_absorpt_correction_T_min 0.396
_exptl_absorpt_correction_type multi-scan
_exptl_absorpt_process_details
;
    Higashi, T. (1995). Program for Absorption Correction.
    Rigaku Corporation, Tokyo, Japan.
;
_exptl_crystal_colour colorless
_exptl_crystal_density_diffrn 2.237
_exptl_crystal_description block
_exptl_crystal_F_000 424.00
_exptl_crystal_size_max 0.23
_exptl_crystal_size_mid 0.20
_exptl_crystal_size_min 0.14
_refine_diff_density_max 2.20
_refine_diff_density_min -0.71
_refine_ls_extinction_method none
_refine_ls_goodness_of_fit_ref 1.173
_refine_ls_hydrogen_treatment refall
_refine_ls_number_parameters 164
_refine_ls_number_reflns 3086
_refine_ls_R_factor_gt 0.0260
_refine_ls_shift/su_max 0.0010
_refine_ls_structure_factor_coef Fsqd
_refine_ls_weighting_details 'w = 1/[\s^2^(Fo^2^)+(0.0328P)^2^+0.8214P] where P=(Fo^2^+2Fc^2^)/3'
_refine_ls_weighting_scheme calc
_refine_ls_wR_factor_ref 0.0662
_reflns_number_gt 2918
_reflns_number_total 3086
_reflns_threshold_expression F^2^>2.0\s(F^2^)
_cod_data_source_file jo1021772_si_002.cif
_cod_data_source_block '_Ph'
_cod_original_cell_volume 678.47(4)
_cod_original_formula_sum 'C15 H9 I2 N '
_cod_database_code 4026052

loop_
_symmetry_equiv_pos_site_id
_symmetry_equiv_pos_as_xyz
1 +X,+Y,+Z
2 -X,-Y,-Z

loop_
_atom_site_label
_atom_site_type_symbol
_atom_site_fract_x
_atom_site_fract_y
_atom_site_fract_z
_atom_site_U_iso_or_equiv
_atom_site_adp_type
_atom_site_occupancy
_atom_site_symmetry_multiplicity
_atom_site_calc_flag
_atom_site_refinement_flags
I(1) I 0.84068(3) 0.33238(2) 0.17343(2) 0.01783(7) Uani 1.00 1 d .
I(2) I 0.17235(2) 0.23481(2) 0.424115(19) 0.01513(6) Uani 1.00 1 d .
N(1) N 0.7951(3) 0.2582(3) 0.4293(2) 0.0142(4) Uani 1.00 1 d .
C(1) C 0.6985(4) 0.2744(3) 0.3271(3) 0.0128(5) Uani 1.00 1 d .
C(2) C 0.5132(3) 0.2612(3) 0.3134(3) 0.0122(5) Uani 1.00 1 d .
C(3) C 0.4338(3) 0.2328(3) 0.4227(3) 0.0127(5) Uani 1.00 1 d .
C(4) C 0.5300(3) 0.2089(3) 0.5360(2) 0.0123(5) Uani 1.00 1 d .
C(5) C 0.4553(4) 0.1700(3) 0.6474(3) 0.0145(5) Uani 1.00 1 d .
C(6) C 0.5575(4) 0.1499(3) 0.7519(3) 0.0146(5) Uani 1.00 1 d .
C(7) C 0.7399(4) 0.1683(3) 0.7514(3) 0.0169(5) Uani 1.00 1 d .
C(8) C 0.8164(4) 0.2041(3) 0.6447(3) 0.0157(5) Uani 1.00 1 d .
C(9) C 0.7126(3) 0.2239(3) 0.5342(2) 0.0124(5) Uani 1.00 1 d .
C(10) C 0.4121(3) 0.2741(3) 0.1877(3) 0.0124(5) Uani 1.00 1 d .
C(11) C 0.4196(4) 0.4207(3) 0.1890(3) 0.0202(6) Uani 1.00 1 d .
C(12) C 0.3241(4) 0.4304(4) 0.0711(3) 0.0233(6) Uani 1.00 1 d .
C(13) C 0.2189(4) 0.2954(4) -0.0475(3) 0.0209(6) Uani 1.00 1 d .
C(14) C 0.2095(4) 0.1489(4) -0.0483(3) 0.0217(6) Uani 1.00 1 d .
C(15) C 0.3071(4) 0.1388(3) 0.0687(3) 0.0193(6) Uani 1.00 1 d .
H(1) H 0.3327 0.1579 0.6494 0.017 Uiso 1.00 1 c R
H(2) H 0.5051 0.1232 0.8254 0.018 Uiso 1.00 1 c R
H(3) H 0.8105 0.1559 0.8255 0.020 Uiso 1.00 1 c R
H(4) H 0.9394 0.2157 0.6449 0.019 Uiso 1.00 1 c R
H(5) H 0.4900 0.5139 0.2704 0.024 Uiso 1.00 1 c R
H(6) H 0.3310 0.5309 0.0720 0.028 Uiso 1.00 1 c R
H(7) H 0.1538 0.3028 -0.1278 0.025 Uiso 1.00 1 c R
H(8) H 0.1363 0.0554 -0.1288 0.026 Uiso 1.00 1 c R
H(9) H 0.3018 0.0386 0.0670 0.023 Uiso 1.00 1 c R

loop_
_atom_site_aniso_label
_atom_site_aniso_U_11
_atom_site_aniso_U_22
_atom_site_aniso_U_33
_atom_site_aniso_U_12
_atom_site_aniso_U_13
_atom_site_aniso_U_23
I(1) 0.01758(12) 0.02535(13) 0.01586(12) 0.01023(9) 0.00644(8) 0.01231(9)
I(2) 0.01201(11) 0.02177(12) 0.01352(11) 0.00902(8) 0.00263(7) 0.00669(9)
N(1) 0.0147(11) 0.0168(12) 0.0124(11) 0.0075(9) 0.0031(9) 0.0059(10)
C(1) 0.0140(13) 0.0129(12) 0.0103(12) 0.0043(10) 0.0033(10) 0.0041(10)
C(2) 0.0134(13) 0.0115(12) 0.0110(12) 0.0048(10) 0.0012(10) 0.0042(10)
C(3) 0.0122(12) 0.0128(12) 0.0113(12) 0.0048(10) 0.0007(10) 0.0030(11)
C(4) 0.0132(13) 0.0116(12) 0.0098(12) 0.0047(10) 0.0013(10) 0.0021(10)
C(5) 0.0135(13) 0.0147(13) 0.0146(13) 0.0051(10) 0.0040(10) 0.0050(11)
C(6) 0.0173(14) 0.0166(13) 0.0118(12) 0.0071(11) 0.0059(10) 0.0068(11)
C(7) 0.0178(14) 0.0214(14) 0.0125(13) 0.0076(11) 0.0010(10) 0.0094(12)
C(8) 0.0119(13) 0.0213(14) 0.0149(13) 0.0069(11) 0.0018(10) 0.0086(12)
C(9) 0.0134(13) 0.0127(12) 0.0101(12) 0.0052(10) 0.0014(10) 0.0037(10)
C(10) 0.0114(12) 0.0171(13) 0.0100(12) 0.0067(10) 0.0019(9) 0.0063(11)
C(11) 0.0255(16) 0.0163(14) 0.0163(14) 0.0099(12) -0.0018(12) 0.0037(12)
C(12) 0.0290(17) 0.0235(16) 0.0216(16) 0.0139(13) 0.0029(13) 0.0115(13)
C(13) 0.0160(14) 0.0331(17) 0.0160(14) 0.0101(13) 0.0006(11) 0.0138(13)
C(14) 0.0190(15) 0.0249(16) 0.0144(14) 0.0029(12) -0.0006(11) 0.0075(13)
C(15) 0.0222(15) 0.0162(14) 0.0140(14) 0.0045(12) 0.0002(11) 0.0041(12)

loop_
_atom_type_symbol
_atom_type_description
_atom_type_scat_dispersion_real
_atom_type_scat_dispersion_imag
_atom_type_scat_source
C C 0.003 0.002
;
International Tables for Crystallography
(1992, Vol. C, Tables 4.2.6.8 and 6.1.1.4)
;
H H 0.000 0.000
;
International Tables for Crystallography
(1992, Vol. C, Table 6.1.1.4)
;
N N 0.006 0.003
;
International Tables for Crystallography
(1992, Vol. C, Tables 4.2.6.8 and 6.1.1.4)
;
I I -0.474 1.812
;
International Tables for Crystallography
(1992, Vol. C, Tables 4.2.6.8 and 6.1.1.4)
;

loop_
_geom_angle_atom_site_label_1
_geom_angle_atom_site_label_2
_geom_angle_atom_site_label_3
_geom_angle
_geom_angle_publ_flag
C(1) N(1) C(9) 117.6(2) yes
I(1) C(1) N(1) 114.6(2) yes
I(1) C(1) C(2) 119.1(2) yes
N(1) C(1) C(2) 126.2(3) yes
C(1) C(2) C(3) 115.7(3) yes
C(1) C(2) C(10) 121.7(2) yes
C(3) C(2) C(10) 122.6(2) yes
I(2) C(3) C(2) 118.8(2) yes
I(2) C(3) C(4) 120.2(2) yes
C(2) C(3) C(4) 121.0(3) yes
C(3) C(4) C(5) 124.7(3) yes
C(3) C(4) C(9) 116.8(2) yes
C(5) C(4) C(9) 118.5(3) yes
C(4) C(5) C(6) 120.8(3) yes
C(5) C(6) C(7) 120.5(3) yes
C(6) C(7) C(8) 120.5(3) yes
C(7) C(8) C(9) 120.1(3) yes
N(1) C(9) C(4) 122.6(3) yes
N(1) C(9) C(8) 117.8(2) yes
C(4) C(9) C(8) 119.6(2) yes
C(2) C(10) C(11) 120.8(2) yes
C(2) C(10) C(15) 119.9(3) yes
C(11) C(10) C(15) 119.3(3) yes
C(10) C(11) C(12) 120.0(2) yes
C(11) C(12) C(13) 120.7(3) yes
C(12) C(13) C(14) 119.4(3) yes
C(13) C(14) C(15) 120.1(2) yes
C(10) C(15) C(14) 120.4(3) yes
C(4) C(5) H(1) 119.6 no
C(6) C(5) H(1) 119.6 no
C(5) C(6) H(2) 119.8 no
C(7) C(6) H(2) 119.8 no
C(6) C(7) H(3) 119.8 no
C(8) C(7) H(3) 119.8 no
C(7) C(8) H(4) 119.9 no
C(9) C(8) H(4) 119.9 no
C(10) C(11) H(5) 120.0 no
C(12) C(11) H(5) 120.0 no
C(11) C(12) H(6) 119.7 no
C(13) C(12) H(6) 119.7 no
C(12) C(13) H(7) 120.3 no
C(14) C(13) H(7) 120.3 no
C(13) C(14) H(8) 119.9 no
C(15) C(14) H(8) 119.9 no
C(10) C(15) H(9) 119.8 no
C(14) C(15) H(9) 119.8 no

loop_
_geom_bond_atom_site_label_1
_geom_bond_atom_site_label_2
_geom_bond_distance
_geom_bond_publ_flag
I(1) C(1) 2.118(3) yes
I(2) C(3) 2.105(3) yes
N(1) C(1) 1.302(4) yes
N(1) C(9) 1.373(4) yes
C(1) C(2) 1.431(4) yes
C(2) C(3) 1.386(4) yes
C(2) C(10) 1.491(4) yes
C(3) C(4) 1.430(4) yes
C(4) C(5) 1.419(4) yes
C(4) C(9) 1.420(4) yes
C(5) C(6) 1.366(5) yes
C(6) C(7) 1.407(4) yes
C(7) C(8) 1.371(4) yes
C(8) C(9) 1.418(4) yes
C(10) C(11) 1.393(5) yes
C(10) C(15) 1.387(3) yes
C(11) C(12) 1.389(5) yes
C(12) C(13) 1.384(3) yes
C(13) C(14) 1.389(6) yes
C(14) C(15) 1.391(5) yes
C(5) H(1) 0.950 no
C(6) H(2) 0.950 no
C(7) H(3) 0.950 no
C(8) H(4) 0.950 no
C(11) H(5) 0.950 no
C(12) H(6) 0.950 no
C(13) H(7) 0.950 no
C(14) H(8) 0.950 no
C(15) H(9) 0.950 no

loop_
_geom_contact_atom_site_label_1
_geom_contact_atom_site_label_2
_geom_contact_distance
_geom_contact_site_symmetry_2
I(2) N(1) 3.120(3) 1_455
N(1) I(2) 3.120(3) 1_655
C(3) C(7) 3.410(4) 2_656
C(4) C(6) 3.599(3) 2_656
C(5) C(9) 3.368(3) 2_656
C(5) C(11) 3.514(4) 2_666
C(6) C(4) 3.599(3) 2_656
C(6) C(9) 3.595(3) 2_656
C(7) C(3) 3.410(4) 2_656
C(9) C(5) 3.368(3) 2_656
C(9) C(6) 3.595(3) 2_656
C(11) C(5) 3.514(4) 2_666
C(12) C(12) 3.336(5) 2_665
I(1) H(3) 3.383 1_554
I(1) H(6) 3.504 2_665
I(1) H(9) 3.380 2_655
I(2) H(4) 3.080 1_455
I(2) H(5) 3.423 2_666
I(2) H(8) 3.363 2_555
N(1) H(1) 3.581 2_656
N(1) H(2) 3.553 2_656
C(1) H(2) 3.351 2_656
C(2) H(2) 3.516 2_656
C(3) H(3) 3.508 2_656
C(3) H(5) 3.182 2_666
C(4) H(5) 2.903 2_666
C(5) H(5) 2.775 2_666
C(5) H(6) 3.144 2_666
C(6) H(5) 3.477 2_666
C(6) H(6) 2.820 2_666
C(6) H(9) 3.306 2_656
C(7) H(6) 3.231 2_666
C(7) H(7) 3.029 1_656
C(7) H(9) 3.048 2_656
C(8) H(1) 3.559 2_656
C(8) H(7) 2.989 1_656
C(9) H(1) 3.484 2_656
C(11) H(1) 3.564 2_666
C(11) H(6) 3.532 2_665
C(12) H(6) 3.221 2_665
C(13) H(1) 3.350 1_554
C(13) H(2) 3.457 1_554
C(13) H(3) 2.997 1_454
C(13) H(4) 3.327 1_454
C(13) H(6) 3.451 2_665
C(14) H(1) 3.342 1_554
C(14) H(2) 2.877 1_554
C(14) H(3) 3.337 1_454
C(15) H(2) 3.082 1_554
C(15) H(3) 3.194 2_656
C(15) H(8) 3.578 2_555
H(1) N(1) 3.581 2_656
H(1) C(8) 3.559 2_656
H(1) C(9) 3.484 2_656
H(1) C(11) 3.564 2_666
H(1) C(13) 3.350 1_556
H(1) C(14) 3.342 1_556
H(1) H(4) 3.396 1_455
H(1) H(5) 2.774 2_666
H(1) H(6) 3.419 2_666
H(1) H(7) 3.086 1_556
H(1) H(8) 3.079 1_556
H(2) N(1) 3.553 2_656
H(2) C(1) 3.351 2_656
H(2) C(2) 3.516 2_656
H(2) C(13) 3.457 1_556
H(2) C(14) 2.877 1_556
H(2) C(15) 3.082 1_556
H(2) H(6) 2.908 2_666
H(2) H(8) 2.910 1_556
H(2) H(9) 3.230 1_556
H(2) H(9) 2.899 2_656
H(3) I(1) 3.383 1_556
H(3) C(3) 3.508 2_656
H(3) C(13) 2.997 1_656
H(3) C(14) 3.337 1_656
H(3) C(15) 3.194 2_656
H(3) H(6) 3.539 2_666
H(3) H(7) 2.502 1_656
H(3) H(8) 3.134 1_656
H(3) H(9) 2.389 2_656
H(4) I(2) 3.080 1_655
H(4) C(13) 3.327 1_656
H(4) H(1) 3.396 1_655
H(4) H(7) 2.424 1_656
H(5) I(2) 3.423 2_666
H(5) C(3) 3.182 2_666
H(5) C(4) 2.903 2_666
H(5) C(5) 2.775 2_666
H(5) C(6) 3.477 2_666
H(5) H(1) 2.774 2_666
H(5) H(7) 3.481 2_665
H(6) I(1) 3.504 2_665
H(6) C(5) 3.144 2_666
H(6) C(6) 2.820 2_666
H(6) C(7) 3.231 2_666
H(6) C(11) 3.532 2_665
H(6) C(12) 3.221 2_665
H(6) C(13) 3.451 2_665
H(6) H(1) 3.419 2_666
H(6) H(2) 2.908 2_666
H(6) H(3) 3.539 2_666
H(6) H(6) 3.381 2_665
H(7) C(7) 3.029 1_454
H(7) C(8) 2.989 1_454
H(7) H(1) 3.086 1_554
H(7) H(3) 2.502 1_454
H(7) H(4) 2.424 1_454
H(7) H(5) 3.481 2_665
H(8) I(2) 3.363 2_555
H(8) C(15) 3.578 2_555
H(8) H(1) 3.079 1_554
H(8) H(2) 2.910 1_554
H(8) H(3) 3.134 1_454
H(8) H(9) 3.472 2_555
H(9) I(1) 3.380 2_655
H(9) C(6) 3.306 2_656
H(9) C(7) 3.048 2_656
H(9) H(2) 3.230 1_554
H(9) H(2) 2.899 2_656
H(9) H(3) 2.389 2_656
H(9) H(8) 3.472 2_555

loop_
_geom_torsion_atom_site_label_1
_geom_torsion_atom_site_label_2
_geom_torsion_atom_site_label_3
_geom_torsion_atom_site_label_4
_geom_torsion
C(1) N(1) C(9) C(4) -1.2(3)
C(1) N(1) C(9) C(8) 179.2(2)
C(9) N(1) C(1) I(1) 178.64(19)
C(9) N(1) C(1) C(2) 0.5(4)
I(1) C(1) C(2) C(3) -176.11(19)
I(1) C(1) C(2) C(10) 5.1(3)
N(1) C(1) C(2) C(3) 1.9(4)
N(1) C(1) C(2) C(10) -176.9(2)
C(1) C(2) C(3) I(2) 173.76(19)
C(1) C(2) C(3) C(4) -3.7(3)
C(1) C(2) C(10) C(11) -91.1(4)
C(1) C(2) C(10) C(15) 89.8(3)
C(3) C(2) C(10) C(11) 90.2(3)
C(3) C(2) C(10) C(15) -89.0(4)
C(10) C(2) C(3) I(2) -7.4(3)
C(10) C(2) C(3) C(4) 175.1(2)
I(2) C(3) C(4) C(5) 6.4(3)
I(2) C(3) C(4) C(9) -174.28(18)
C(2) C(3) C(4) C(5) -176.1(2)
C(2) C(3) C(4) C(9) 3.2(3)
C(3) C(4) C(5) C(6) -179.7(2)
C(3) C(4) C(9) N(1) -0.6(3)
C(3) C(4) C(9) C(8) 179.0(2)
C(5) C(4) C(9) N(1) 178.8(2)
C(5) C(4) C(9) C(8) -1.6(3)
C(9) C(4) C(5) C(6) 1.0(3)
C(4) C(5) C(6) C(7) 0.4(4)
C(5) C(6) C(7) C(8) -1.1(4)
C(6) C(7) C(8) C(9) 0.4(4)
C(7) C(8) C(9) N(1) -179.4(2)
C(7) C(8) C(9) C(4) 1.0(4)
C(2) C(10) C(11) C(12) -179.8(3)
C(2) C(10) C(15) C(14) 178.9(3)
C(11) C(10) C(15) C(14) -0.3(5)
C(15) C(10) C(11) C(12) -0.7(5)
C(10) C(11) C(12) C(13) 0.9(5)
C(11) C(12) C(13) C(14) -0.1(4)
C(12) C(13) C(14) C(15) -0.9(5)
C(13) C(14) C(15) C(10) 1.1(5)

loop_
_cod_related_entry_id
_cod_related_entry_database
_cod_related_entry_code
1 ChemSpider 30659342
